data_7024924
loop_
_publ_author_name
'Davies, Kate'
'Bourne, Susan A.'
'Ohrstr\"om, Lars'
'Oliver, Clive L.'

_publ_section_title
;
 Anionic zinc-trimesic acid MOFs with unusual topologies: reversible
 hydration studies.
;
_journal_issue 11
_journal_name_full 'Dalton transactions (Cambridge, England : 2003)'
_journal_page_first 2869
_journal_page_last 2874
_journal_paper_doi 10.1039/b922690g
_journal_volume 39
_journal_year 2010
_chemical_formula_sum 'C52.5 H72.5 N5.5 O41.5 Zn7'
_chemical_formula_weight 1902.25
_chemical_name_systematic
;
?
;
_space_group_IT_number 36
_symmetry_cell_setting orthorhombic
_symmetry_space_group_name_Hall 'C 2c -2'
_symmetry_space_group_name_H-M 'C m c 21'
_atom_sites_solution_hydrogens geom
_atom_sites_solution_primary direct
_atom_sites_solution_secondary difmap
_audit_creation_method SHELXL-97
_cell_angle_alpha 90.00
_cell_angle_beta 90.00
_cell_angle_gamma 90.00
_cell_formula_units_Z 8
_cell_length_a 29.555(6)
_cell_length_b 28.856(6)
_cell_length_c 17.719(4)
_cell_measurement_temperature 173(2)
_cell_volume 15111(6)
_computing_structure_refinement 'SHELXL-97 (Sheldrick, 1997)'
_computing_structure_solution 'SHELXS-97 (Sheldrick, 1990)'
_diffrn_ambient_temperature 173(2)
_diffrn_measured_fraction_theta_full 0.999
_diffrn_measured_fraction_theta_max 0.999
_diffrn_radiation_monochromator graphite
_diffrn_radiation_source 'fine-focus sealed tube'
_diffrn_radiation_type MoK\a
_diffrn_radiation_wavelength 0.71073
_diffrn_reflns_av_R_equivalents 0.0576
_diffrn_reflns_av_sigmaI/netI 0.0359
_diffrn_reflns_limit_h_max 35
_diffrn_reflns_limit_h_min -35
_diffrn_reflns_limit_k_max 34
_diffrn_reflns_limit_k_min -34
_diffrn_reflns_limit_l_max 21
_diffrn_reflns_limit_l_min -21
_diffrn_reflns_number 125184
_diffrn_reflns_theta_full 25.35
_diffrn_reflns_theta_max 25.35
_diffrn_reflns_theta_min 1.38
_exptl_absorpt_coefficient_mu 2.283
_exptl_absorpt_correction_T_max 0.4620
_exptl_absorpt_correction_T_min 0.3948
_exptl_absorpt_correction_type empirical
_exptl_absorpt_process_details sadabs
_exptl_crystal_density_diffrn 1.672
_exptl_crystal_density_method 'not measured'
_exptl_crystal_F_000 7744
_exptl_crystal_size_max 0.50
_exptl_crystal_size_mid 0.40
_exptl_crystal_size_min 0.40
_refine_diff_density_max 2.160
_refine_diff_density_min -1.809
_refine_diff_density_rms 0.353
_refine_ls_abs_structure_details 'Flack H D (1983), Acta Cryst. A39, 876-881'
_refine_ls_abs_structure_Flack 0.053(13)
_refine_ls_extinction_method none
_refine_ls_goodness_of_fit_ref 1.124
_refine_ls_hydrogen_treatment constr
_refine_ls_matrix_type full
_refine_ls_number_parameters 1056
_refine_ls_number_reflns 14093
_refine_ls_number_restraints 2
_refine_ls_restrained_S_all 1.127
_refine_ls_R_factor_all 0.0636
_refine_ls_R_factor_gt 0.0526
_refine_ls_shift/su_max 0.039
_refine_ls_shift/su_mean 0.002
_refine_ls_structure_factor_coef Fsqd
_refine_ls_weighting_details 'calc w=1/[\s^2^(Fo^2^)+(0.1283P)^2^+22.6945P] where P=(Fo^2^+2Fc^2^)/3'
_refine_ls_weighting_scheme calc
_refine_ls_wR_factor_gt 0.1534
_refine_ls_wR_factor_ref 0.1738
_reflns_number_gt 12950
_reflns_number_total 14093
_reflns_threshold_expression >2sigma(I)
_cod_data_source_file b922690g.txt
_cod_data_source_block 1
_cod_original_cell_volume 15111(5)
_cod_original_sg_symbol_H-M Cmc21
_cod_original_formula_sum 'C52.50 H72.50 N5.50 O41.50 Zn7'
_cod_database_code 7024924

loop_
_symmetry_equiv_pos_as_xyz
'x, y, z'
'-x, -y, z+1/2'
'-x, y, z'
'x, -y, z+1/2'
'x+1/2, y+1/2, z'
'-x+1/2, -y+1/2, z+1/2'
'-x+1/2, y+1/2, z'
'x+1/2, -y+1/2, z+1/2'

loop_
_atom_site_label
_atom_site_type_symbol
_atom_site_fract_x
_atom_site_fract_y
_atom_site_fract_z
_atom_site_U_iso_or_equiv
_atom_site_adp_type
_atom_site_occupancy
_atom_site_symmetry_multiplicity
_atom_site_calc_flag
_atom_site_refinement_flags
_atom_site_disorder_assembly
_atom_site_disorder_group
Zn1 Zn 0.83755(2) 0.75680(2) 0.95392(4) 0.01397(16) Uani 1 1 d . . .
O1 O 0.82912(16) 0.75689(15) 0.8368(3) 0.0183(9) Uani 1 1 d . A .
C1 C 0.8949(3) 0.6719(2) 0.9122(4) 0.0255(15) Uani 1 1 d . . .
Zn2 Zn 0.81599(2) 0.82151(2) 0.81071(4) 0.01646(17) Uani 1 1 d . . .
O2 O 0.8384(5) 0.7503(5) 1.0740(10) 0.036(3) Uiso 0.50 1 d P A 2
N2 N 1.0000 0.3949(5) 1.1781(5) 0.051(3) Uani 1 2 d S . .
C2 C 0.9113(2) 0.6294(2) 0.9535(4) 0.0234(14) Uani 1 1 d . A .
Zn3 Zn 0.87561(3) 0.72392(3) 0.77922(5) 0.0309(2) Uani 1 1 d . . 2
O3 O 0.8140(3) 0.6964(3) 0.8066(5) 0.080(3) Uani 1 1 d . . .
N3 N 1.0390(5) 0.7443(4) 1.3090(10) 0.044(4) Uani 0.50 1 d P . .
C3 C 0.9184(2) 0.5878(2) 0.9138(4) 0.0227(14) Uani 1 1 d . . .
H3 H 0.9137 0.5867 0.8608 0.027 Uiso 1 1 calc R A .
Zn4 Zn 1.0000 0.41670(3) 0.94125(6) 0.0175(2) Uani 1 2 d S . .
O4 O 0.9322(3) 0.7613(3) 0.7925(6) 0.077(3) Uani 1 1 d . . .
N4 N 1.0000 0.9134(3) 1.7010(6) 0.049(3) Uani 1 2 d S . .
C4 C 0.9321(2) 0.5484(2) 0.9521(4) 0.0206(13) Uani 1 1 d . A .
Zn5 Zn 0.93798(3) 0.43988(3) 0.79534(4) 0.02290(18) Uani 1 1 d . . .
O5 O 1.0000 0.4185(2) 0.8206(4) 0.0213(14) Uani 1 2 d S . .
N5 N 0.6497(4) 0.4855(4) 0.6788(6) 0.073(3) Uani 1 1 d . . .
C5 C 0.9401(2) 0.5037(2) 0.9110(4) 0.0222(14) Uani 1 1 d . . .
Zn6 Zn 0.96421(5) 0.86499(5) 1.28738(9) 0.0220(3) Uani 0.50 1 d P . 2
O6 O 1.0000 0.4173(3) 1.0612(5) 0.042(2) Uani 1 2 d S . .
N6 N 0.7556(3) 0.5854(3) 0.9211(5) 0.064(3) Uani 1 1 d . . .
C6 C 0.9382(2) 0.5503(2) 1.0293(4) 0.0217(14) Uani 1 1 d . . .
H6 H 0.9481 0.5233 1.0551 0.026 Uiso 1 1 calc R A .
Zn7 Zn 1.05696(4) 0.92624(5) 1.31588(7) 0.0124(3) Uani 0.50 1 d P . 1
O7 O 1.0000 0.9103(2) 1.3472(3) 0.0233(14) Uani 1 2 d S . .
N7 N 0.8442(3) 0.5617(4) 0.6379(7) 0.079(3) Uani 1 1 d . . .
C7 C 0.9303(2) 0.5909(2) 1.0709(4) 0.0183(13) Uani 1 1 d . A .
Zn8 Zn 1.0000 0.90040(3) 1.46382(5) 0.0146(2) Uani 1 2 d S . .
O8 O 1.0000 0.8021(5) 1.2922(10) 0.105(10) Uani 1 2 d SD . .
C8 C 0.9338(2) 0.5920(2) 1.1548(4) 0.0228(15) Uani 1 1 d . . .
Zn9 Zn 0.71419(4) 0.61421(4) 0.69585(6) 0.0460(3) Uani 1 1 d . C .
O9 O 1.0000 0.8870(2) 1.5779(4) 0.0329(17) Uani 1 2 d S . .
C9 C 0.9172(2) 0.6305(2) 1.0308(4) 0.0231(14) Uani 1 1 d . . .
H9 H 0.9121 0.6587 1.0574 0.028 Uiso 1 1 calc R A .
O10 O 0.88884(16) 0.70699(15) 0.9500(3) 0.0235(10) Uani 1 1 d . A .
C10 C 0.8793(2) 0.8517(2) 0.9221(4) 0.0230(15) Uani 1 1 d . . .
O11 O 0.8878(2) 0.66803(19) 0.8415(3) 0.0401(14) Uani 1 1 d . A .
C11 C 0.9014(2) 0.8892(2) 0.9650(4) 0.0215(14) Uani 1 1 d . A .
O12 O 0.93238(17) 0.50228(17) 0.8407(3) 0.0264(11) Uani 1 1 d . A .
C12 C 0.9134(2) 0.8810(2) 1.0398(4) 0.0222(14) Uani 1 1 d . A 1
H12 H 0.9091 0.8512 1.0614 0.027 Uiso 1 1 calc R A 1
O13 O 0.95181(19) 0.46939(17) 0.9500(3) 0.0322(12) Uani 1 1 d . A .
C13 C 0.9320(2) 0.9173(2) 1.0831(4) 0.0218(14) Uani 1 1 d . A 1
O14 O 0.9315(2) 0.55281(18) 1.1871(3) 0.0329(12) Uani 1 1 d . . .
C14 C 0.9429(3) 0.9092(3) 1.1652(4) 0.0288(16) Uani 1 1 d . . .
O15 O 0.9388(2) 0.62869(19) 1.1875(3) 0.0398(14) Uani 1 1 d . A .
C15 C 0.9384(2) 0.9608(2) 1.0506(4) 0.0239(15) Uani 1 1 d . A 1
H15 H 0.9504 0.9855 1.0799 0.029 Uiso 1 1 calc R A 1
O16 O 0.88268(16) 0.81115(17) 0.9469(4) 0.0316(12) Uani 1 1 d . A .
C16 C 0.9274(3) 0.9681(3) 0.9761(4) 0.0283(16) Uani 1 1 d . A 1
O17 O 0.85645(17) 0.86374(17) 0.8637(3) 0.0279(11) Uani 1 1 d . A .
C17 C 0.9387(3) 1.0139(3) 0.9387(5) 0.0348(18) Uani 1 1 d . A 2
O18 O 0.9459(3) 0.87058(19) 1.1914(3) 0.0538(18) Uani 1 1 d . . .
C18 C 0.9093(2) 0.9331(2) 0.9326(4) 0.0251(15) Uani 1 1 d . . .
H18 H 0.9022 0.9385 0.8811 0.030 Uiso 1 1 calc R A 1
O19 O 0.9323(6) 0.9443(4) 1.2113(6) 0.009(5) Uiso 0.40(4) 1 d P . 2
C19 C 0.7511(2) 0.7037(2) 0.9289(4) 0.0233(14) Uani 1 1 d . . .
O20 O 0.9524(2) 1.04599(18) 0.9815(3) 0.0378(14) Uani 1 1 d . . .
C20 C 0.7087(2) 0.6881(2) 0.9676(4) 0.0209(13) Uani 1 1 d . A .
O21 O 0.9346(3) 1.01674(19) 0.8693(3) 0.056(2) Uani 1 1 d . . .
C21 C 0.6707(2) 0.6755(3) 0.9267(4) 0.0283(17) Uani 1 1 d . A 1
H21 H 0.6718 0.6759 0.8731 0.034 Uiso 1 1 calc R A 1
O22 O 0.78588(16) 0.70871(19) 0.9693(3) 0.0314(12) Uani 1 1 d . A 2
C22 C 0.6305(2) 0.6620(2) 0.9632(4) 0.0229(14) Uani 1 1 d . A 1
O23 O 0.74949(17) 0.7117(2) 0.8602(3) 0.0347(13) Uani 1 1 d . A .
C23 C 0.5905(2) 0.6459(3) 0.9193(4) 0.0335(19) Uani 1 1 d . . .
O24 O 0.5925(4) 0.6448(5) 0.8503(6) 0.030(3) Uani 0.50 1 d P . 2
C24 C 0.6281(2) 0.6635(3) 1.0412(4) 0.0229(14) Uani 1 1 d . A 1
H24 H 0.6005 0.6569 1.0663 0.027 Uiso 1 1 calc R A 1
O25 O 0.55298(15) 0.64735(17) 0.9515(3) 0.0256(10) Uani 1 1 d . . .
C25 C 0.6672(2) 0.6750(2) 1.0831(4) 0.0208(14) Uani 1 1 d . A 1
O26 O 0.6270(2) 0.6858(4) 1.1992(4) 0.069(2) Uani 1 1 d . . .
C26 C 0.6631(2) 0.6757(3) 1.1677(4) 0.0262(16) Uani 1 1 d . A 1
O27 O 0.69897(17) 0.66806(18) 1.2050(3) 0.0272(11) Uani 1 1 d . . .
C27 C 0.7068(2) 0.6870(2) 1.0474(4) 0.0225(14) Uani 1 1 d . . .
H27 H 0.7329 0.6945 1.0763 0.027 Uiso 1 1 calc R A 1
O28 O 0.78457(16) 0.80793(18) 0.9685(3) 0.0270(11) Uani 1 1 d . A 2
C28 C 0.7524(2) 0.8228(2) 0.9273(4) 0.0204(14) Uani 1 1 d . . .
O29 O 0.75588(16) 0.83272(18) 0.8590(3) 0.0246(10) Uani 1 1 d . A .
C29 C 0.7073(2) 0.8289(2) 0.9628(4) 0.0194(13) Uani 1 1 d . A .
O30 O 0.60192(17) 0.89873(19) 0.8543(3) 0.0301(12) Uani 1 1 d . . .
C30 C 0.6725(2) 0.8494(2) 0.9226(4) 0.0182(13) Uani 1 1 d . . .
H30 H 0.6778 0.8606 0.8729 0.022 Uiso 1 1 calc R A .
O31 O 0.55246(16) 0.86942(17) 0.9378(3) 0.0274(11) Uani 1 1 d . . .
C31 C 0.6295(2) 0.8537(2) 0.9549(4) 0.0191(13) Uani 1 1 d . A .
O32 O 0.6103(2) 0.8039(2) 1.1758(3) 0.0452(15) Uani 1 1 d . . .
C32 C 0.5912(2) 0.8757(2) 0.9120(4) 0.0229(14) Uani 1 1 d . . .
O33 O 0.6809(2) 0.7877(2) 1.1872(3) 0.0483(16) Uani 1 1 d . . .
C33 C 0.6219(2) 0.8379(2) 1.0286(4) 0.0212(14) Uani 1 1 d . . .
H33 H 0.5925 0.8405 1.0501 0.025 Uiso 1 1 calc R A .
O34 O 0.7007(2) 0.6271(2) 0.5846(3) 0.0449(14) Uani 1 1 d . . .
C34 C 0.6566(2) 0.8186(2) 1.0703(4) 0.0211(14) Uani 1 1 d . A .
O35 O 0.7363(2) 0.6812(3) 0.7163(4) 0.0560(18) Uani 1 1 d . . .
O36 O 0.6500(2) 0.6368(3) 0.7298(4) 0.066(2) Uani 1 1 d . . .
C36 C 0.7001(2) 0.8133(2) 1.0359(4) 0.0243(14) Uani 1 1 d . . .
H36 H 0.7241 0.7991 1.0631 0.029 Uiso 1 1 calc R A .
O37 O 0.6933(3) 0.5479(3) 0.6687(5) 0.073(2) Uani 1 1 d . . .
O38 O 0.7189(3) 0.5939(3) 0.8086(4) 0.071(2) Uani 1 1 d . . .
O39 O 0.7831(2) 0.5963(3) 0.6820(5) 0.063(2) Uani 1 1 d . . .
C39 C 0.6481(3) 0.8030(3) 1.1490(4) 0.0352(18) Uani 1 1 d . A 1
C40 C 1.0000 0.3862(4) 1.1061(7) 0.038(3) Uani 1 2 d S . .
C41 C 1.0000 0.4410(5) 1.2160(9) 0.055(4) Uani 1 2 d S . .
H41A H 1.0000 0.4366 1.2709 0.083 Uiso 1 2 calc SR . .
H41B H 0.9729 0.4583 1.2010 0.083 Uiso 0.50 1 calc PR . .
H41C H 1.0271 0.4583 1.2010 0.083 Uiso 0.50 1 calc PR . .
C42 C 1.0000 0.3550(7) 1.2279(11) 0.072(5) Uani 1 2 d S . .
H42A H 1.0000 0.3656 1.2805 0.109 Uiso 1 2 calc SR . .
H42B H 1.0271 0.3363 1.2184 0.109 Uiso 0.50 1 calc PR . .
H42C H 0.9729 0.3363 1.2184 0.109 Uiso 0.50 1 calc PR . .
C43 C 1.0238(7) 0.7891(6) 1.2959(9) 0.021(3) Uani 0.50 1 d PD . 1
C44 C 1.0830(7) 0.7294(8) 1.3093(19) 0.080(9) Uani 0.50 1 d P . 2
H44A H 1.1033 0.7562 1.3093 0.120 Uiso 0.50 1 calc PR . 2
H44B H 1.0887 0.7105 1.2643 0.120 Uiso 0.50 1 calc PR . 2
H44C H 1.0885 0.7107 1.3546 0.120 Uiso 0.50 1 calc PR . 2
C45 C 1.0000 0.7074(5) 1.3110(13) 0.076(5) Uani 1 2 d S . .
C46 C 1.0000 0.9178(3) 1.6251(6) 0.024(2) Uani 1 2 d S . .
C47 C 1.0000 0.8731(15) 1.737(3) 0.21(2) Uiso 1 2 d S B .
H47A H 1.0000 0.8786 1.7919 0.314 Uiso 1 2 calc SR . .
H47B H 1.0271 0.8554 1.7234 0.314 Uiso 0.50 1 calc PR . .
H47C H 0.9729 0.8554 1.7234 0.314 Uiso 0.50 1 calc PR . .
C48 C 1.0000 0.9513(4) 1.7510(7) 0.060(4) Uani 1 2 d S B 1
H48A H 1.0000 0.9400 1.8031 0.089 Uiso 1 2 calc SR B 1
H48B H 0.9729 0.9702 1.7423 0.089 Uiso 0.50 1 calc PR B 1
H48C H 1.0271 0.9702 1.7423 0.089 Uiso 0.50 1 calc PR B 1
C49 C 0.6638(4) 0.5255(4) 0.6971(10) 0.086(5) Uani 1 1 d . . .
C50 C 0.6615(7) 0.4681(6) 0.6098(11) 0.115(6) Uani 1 1 d . . .
H50A H 0.6483 0.4371 0.6037 0.173 Uiso 1 1 calc R . .
H50B H 0.6945 0.4660 0.6063 0.173 Uiso 1 1 calc R . .
H50C H 0.6501 0.4885 0.5700 0.173 Uiso 1 1 calc R . .
C51 C 0.6117(7) 0.4620(6) 0.7144(14) 0.144(9) Uani 1 1 d . . .
H51A H 0.6078 0.4313 0.6914 0.216 Uiso 1 1 calc R . .
H51B H 0.5841 0.4803 0.7073 0.216 Uiso 1 1 calc R . .
H51C H 0.6177 0.4584 0.7685 0.216 Uiso 1 1 calc R . .
C52 C 0.7541(4) 0.5995(4) 0.8490(6) 0.059(3) Uani 1 1 d . . .
C53 C 0.7198(5) 0.5659(4) 0.9558(8) 0.076(3) Uani 1 1 d . . .
H53A H 0.7280 0.5581 1.0079 0.114 Uiso 1 1 calc R . .
H53B H 0.7110 0.5377 0.9288 0.114 Uiso 1 1 calc R . .
H53C H 0.6945 0.5878 0.9560 0.114 Uiso 1 1 calc R . .
C54 C 0.7940(6) 0.5934(5) 0.9673(9) 0.098(5) Uani 1 1 d . . .
H54A H 0.7886 0.5805 1.0177 0.147 Uiso 1 1 calc R . .
H54B H 0.7995 0.6268 0.9713 0.147 Uiso 1 1 calc R . .
H54C H 0.8205 0.5783 0.9448 0.147 Uiso 1 1 calc R . .
C55 C 0.8002(4) 0.5755(4) 0.6340(8) 0.066(3) Uani 1 1 d . C 2
C56 C 0.8647(9) 0.5385(6) 0.5747(14) 0.171(12) Uani 1 1 d . C .
H56A H 0.8415 0.5316 0.5367 0.257 Uiso 1 1 calc R . .
H56B H 0.8787 0.5096 0.5917 0.257 Uiso 1 1 calc R . .
H56C H 0.8879 0.5586 0.5524 0.257 Uiso 1 1 calc R . .
C57 C 0.8741(5) 0.5738(7) 0.6988(10) 0.109(6) Uani 1 1 d . C .
H57A H 0.8567 0.5879 0.7398 0.163 Uiso 1 1 calc R . .
H57B H 0.8968 0.5959 0.6806 0.163 Uiso 1 1 calc R . .
H57C H 0.8893 0.5458 0.7174 0.163 Uiso 1 1 calc R . .
N1A N 0.8210(6) 0.6972(7) 1.1688(9) 0.055(5) Uani 0.50 1 d P A 2
C37A C 0.8374(7) 0.7093(8) 1.0970(14) 0.059(5) Uiso 0.50 1 d P A 2
C38A C 0.8021(10) 0.7253(13) 1.2175(15) 0.081(9) Uani 0.50 1 d P A 2
H38A H 0.7938 0.7079 1.2630 0.121 Uiso 0.50 1 calc PR A 2
H38B H 0.7749 0.7390 1.1951 0.121 Uiso 0.50 1 calc PR A 2
H38C H 0.8235 0.7499 1.2309 0.121 Uiso 0.50 1 calc PR A 2
C39A C 0.8171(9) 0.6475(8) 1.1887(12) 0.067(7) Uani 0.50 1 d P A 2
H39A H 0.8321 0.6287 1.1500 0.101 Uiso 0.50 1 calc PR A 2
H39B H 0.7850 0.6389 1.1915 0.101 Uiso 0.50 1 calc PR A 2
H39C H 0.8315 0.6420 1.2377 0.101 Uiso 0.50 1 calc PR A 2
N1B N 0.8479(5) 0.7320(5) 1.1838(7) 0.034(3) Uani 0.50 1 d P A 1
O2B O 0.8512(3) 0.7653(4) 1.0675(5) 0.017(2) Uiso 0.50 1 d P A 1
O19B O 0.9580(10) 0.9418(4) 1.1996(8) 0.056(7) Uani 0.60(4) 1 d P . 1
O24B O 0.6009(4) 0.6187(4) 0.8574(6) 0.022(2) Uani 0.50 1 d P . 1
C37B C 0.8315(4) 0.7438(5) 1.1169(10) 0.021(3) Uani 0.50 1 d P A 1
C38B C 0.8943(7) 0.7466(7) 1.2034(12) 0.052(5) Uani 0.50 1 d P A 1
H38D H 0.9025 0.7341 1.2530 0.078 Uiso 0.50 1 calc PR A 1
H38E H 0.8958 0.7805 1.2049 0.078 Uiso 0.50 1 calc PR A 1
H38F H 0.9155 0.7349 1.1654 0.078 Uiso 0.50 1 calc PR A 1
C39B C 0.8252(11) 0.7044(11) 1.2402(14) 0.073(8) Uani 0.50 1 d P A 1
H39D H 0.8455 0.6992 1.2830 0.109 Uiso 0.50 1 calc PR A 1
H39E H 0.8165 0.6745 1.2182 0.109 Uiso 0.50 1 calc PR A 1
H39F H 0.7980 0.7207 1.2575 0.109 Uiso 0.50 1 calc PR A 1
O1W O 0.7546(7) 0.5454(5) 0.3617(10) 0.045(5) Uani 0.32 1 d P D 1
O2W O 0.7364(5) 0.5595(6) 0.4836(9) 0.036(4) Uiso 0.34 1 d P E 3
O3W O 1.0000 0.7544(5) 0.5643(9) 0.094(4) Uiso 1 2 d S . .
O4W O 1.0000 0.7625(5) 0.6887(7) 0.088(4) Uani 1 2 d S F 1
O5W O 0.5000 0.6906(8) 1.4274(17) 0.079(7) Uani 0.53 2 d SP . .
O6W O 1.0000 0.7213(8) 0.8941(10) 0.070(5) Uani 0.65 2 d SP G 3
O7W O 1.0000 0.7218(7) 0.9610(13) 0.083(5) Uani 0.72 2 d SP H 2
O8W O 1.0000 0.7515(11) 1.0147(19) 0.050(7) Uiso 0.31 2 d SP I 1
O9W O 1.0000 0.6974(5) 1.1348(10) 0.027(4) Uani 0.40 2 d SP J 2
O10W O 1.0000 0.7905(15) 1.110(3) 0.094(12) Uiso 0.35 2 d SP . .

loop_
_atom_site_aniso_label
_atom_site_aniso_U_11
_atom_site_aniso_U_22
_atom_site_aniso_U_33
_atom_site_aniso_U_23
_atom_site_aniso_U_13
_atom_site_aniso_U_12
Zn1 0.0152(3) 0.0175(3) 0.0092(3) -0.0006(3) -0.0012(3) 0.0009(3)
O1 0.022(2) 0.019(2) 0.015(2) -0.0031(17) -0.0014(19) -0.0011(17)
C1 0.036(4) 0.023(4) 0.017(3) -0.003(3) -0.008(3) 0.008(3)
Zn2 0.0181(3) 0.0192(3) 0.0121(4) 0.0000(3) -0.0015(3) 0.0012(3)
N2 0.030(5) 0.106(10) 0.016(5) -0.028(6) 0.000 0.000
C2 0.033(4) 0.027(3) 0.011(3) -0.003(3) -0.001(3) 0.009(3)
Zn3 0.0354(5) 0.0415(5) 0.0158(4) -0.0029(4) -0.0016(3) 0.0142(4)
O3 0.083(6) 0.104(7) 0.054(5) -0.008(5) -0.005(4) -0.031(5)
N3 0.038(7) 0.027(7) 0.066(10) 0.006(7) 0.000(8) 0.008(5)
C3 0.032(4) 0.022(3) 0.014(3) 0.001(3) -0.003(3) 0.013(3)
Zn4 0.0227(5) 0.0132(5) 0.0167(5) 0.0028(4) 0.000 0.000
O4 0.079(5) 0.062(5) 0.088(7) -0.030(5) 0.030(5) -0.020(4)
N4 0.107(10) 0.022(5) 0.016(5) 0.004(4) 0.000 0.000
C4 0.022(3) 0.017(3) 0.023(3) -0.006(3) 0.006(3) 0.004(2)
Zn5 0.0381(4) 0.0180(3) 0.0126(4) 0.0010(3) 0.0022(3) -0.0020(3)
O5 0.030(3) 0.018(3) 0.015(3) -0.005(3) 0.000 0.000
N5 0.085(7) 0.064(6) 0.069(7) 0.005(5) 0.011(6) -0.011(5)
C5 0.025(3) 0.014(3) 0.027(4) -0.007(3) 0.000(3) 0.004(2)
Zn6 0.0273(7) 0.0197(7) 0.0188(8) -0.0002(6) -0.0042(6) 0.0003(6)
O6 0.037(4) 0.058(6) 0.030(5) 0.019(4) 0.000 0.000
N6 0.079(6) 0.069(6) 0.044(5) 0.005(4) -0.005(5) 0.023(5)
C6 0.032(4) 0.020(3) 0.013(3) -0.004(3) -0.002(3) 0.006(3)
Zn7 0.0179(6) 0.0138(6) 0.0054(6) 0.0031(5) -0.0001(5) -0.0019(5)
O7 0.039(4) 0.023(3) 0.008(3) -0.001(3) 0.000 0.000
N7 0.053(5) 0.081(7) 0.102(9) 0.012(6) 0.018(6) 0.027(5)
C7 0.026(3) 0.011(3) 0.018(3) 0.000(2) -0.004(3) -0.003(2)
Zn8 0.0240(5) 0.0107(4) 0.0091(5) -0.0003(4) 0.000 0.000
O8 0.24(3) 0.022(7) 0.058(9) 0.006(6) 0.000 0.000
C8 0.027(3) 0.015(3) 0.027(4) 0.005(3) -0.005(3) 0.004(3)
Zn9 0.0440(6) 0.0612(7) 0.0330(5) 0.0023(5) 0.0020(5) -0.0068(5)
O9 0.065(5) 0.022(4) 0.012(3) -0.001(3) 0.000 0.000
C9 0.039(4) 0.016(3) 0.014(3) -0.003(3) -0.007(3) 0.004(3)
O10 0.032(3) 0.015(2) 0.023(2) 0.002(2) -0.008(2) 0.0075(19)
C10 0.021(3) 0.019(3) 0.029(4) -0.007(3) 0.006(3) -0.003(3)
O11 0.073(4) 0.028(3) 0.019(3) 0.006(2) -0.006(3) 0.018(3)
C11 0.023(3) 0.024(3) 0.017(3) 0.004(3) 0.000(3) -0.007(3)
O12 0.041(3) 0.022(2) 0.017(2) -0.0010(19) 0.000(2) 0.009(2)
C12 0.029(3) 0.016(3) 0.022(3) -0.002(3) 0.007(3) -0.007(3)
O13 0.053(3) 0.024(3) 0.020(3) -0.004(2) -0.005(3) 0.017(2)
C13 0.023(3) 0.026(4) 0.016(3) -0.009(3) -0.001(3) -0.010(3)
O14 0.059(4) 0.025(3) 0.015(3) 0.000(2) -0.006(2) 0.001(2)
C14 0.036(4) 0.027(4) 0.024(4) -0.005(3) 0.000(3) -0.001(3)
O15 0.075(4) 0.026(3) 0.018(3) -0.004(2) -0.001(3) 0.000(3)
C15 0.029(4) 0.023(4) 0.020(3) -0.004(3) 0.002(3) -0.017(3)
O16 0.022(2) 0.021(3) 0.052(3) -0.010(2) -0.010(2) -0.0033(19)
C16 0.032(4) 0.029(4) 0.024(4) 0.005(3) 0.001(3) -0.013(3)
O17 0.036(3) 0.026(3) 0.021(3) -0.003(2) -0.005(2) -0.009(2)
C17 0.057(5) 0.022(4) 0.026(4) 0.001(3) 0.005(4) -0.015(3)
O18 0.117(6) 0.023(3) 0.021(3) 0.008(2) 0.018(3) 0.008(3)
C18 0.036(4) 0.024(3) 0.016(3) -0.001(3) 0.000(3) -0.006(3)
C19 0.023(3) 0.024(3) 0.023(4) 0.003(3) -0.001(3) -0.008(3)
O20 0.065(4) 0.025(3) 0.024(3) -0.003(2) 0.008(3) -0.023(3)
C20 0.020(3) 0.032(4) 0.011(3) 0.002(3) 0.003(3) -0.001(3)
O21 0.129(6) 0.024(3) 0.014(3) -0.001(2) 0.009(3) -0.019(3)
C21 0.015(3) 0.057(5) 0.013(3) 0.002(3) 0.003(3) -0.010(3)
O22 0.019(2) 0.050(3) 0.025(3) 0.012(2) 0.000(2) -0.014(2)
C22 0.024(3) 0.029(3) 0.016(3) 0.000(3) 0.005(3) -0.010(3)
O23 0.028(3) 0.059(4) 0.017(3) 0.002(2) 0.003(2) -0.018(3)
C23 0.018(3) 0.069(6) 0.013(3) -0.002(3) 0.004(3) -0.018(3)
O24 0.020(6) 0.056(9) 0.015(6) -0.013(6) 0.004(4) -0.014(6)
C24 0.014(3) 0.037(4) 0.017(3) 0.002(3) 0.000(3) -0.005(3)
O25 0.021(2) 0.029(3) 0.027(3) -0.005(2) 0.001(2) -0.0079(19)
C25 0.023(3) 0.027(4) 0.012(3) 0.002(3) -0.001(3) -0.001(3)
O26 0.032(3) 0.156(8) 0.018(3) -0.003(4) 0.001(3) 0.010(4)
C26 0.022(4) 0.042(4) 0.015(3) -0.004(3) -0.002(3) -0.007(3)
O27 0.026(2) 0.039(3) 0.017(2) 0.000(2) -0.002(2) 0.001(2)
C27 0.028(3) 0.032(4) 0.007(3) 0.000(3) -0.002(3) 0.000(3)
O28 0.025(2) 0.038(3) 0.018(2) -0.006(2) -0.004(2) 0.014(2)
C28 0.017(3) 0.025(3) 0.019(4) -0.005(3) -0.003(3) 0.001(2)
O29 0.022(2) 0.041(3) 0.011(2) 0.0001(19) 0.0027(18) 0.007(2)
C29 0.025(3) 0.019(3) 0.014(3) -0.002(2) 0.005(3) 0.001(2)
O30 0.025(3) 0.046(3) 0.019(3) 0.002(2) -0.002(2) 0.008(2)
C30 0.023(3) 0.022(3) 0.009(3) -0.003(2) -0.001(2) 0.001(3)
O31 0.020(2) 0.024(3) 0.039(3) 0.000(2) 0.000(2) 0.0037(18)
C31 0.026(3) 0.017(3) 0.014(3) -0.005(3) 0.001(3) 0.002(2)
O32 0.054(4) 0.059(4) 0.023(3) 0.004(3) 0.015(3) -0.008(3)
C32 0.021(3) 0.026(3) 0.022(4) -0.003(3) -0.002(3) 0.003(3)
O33 0.061(4) 0.061(4) 0.023(3) 0.020(3) -0.014(3) -0.015(3)
C33 0.025(3) 0.020(3) 0.019(3) -0.001(3) 0.009(3) 0.001(3)
O34 0.050(3) 0.055(4) 0.029(3) 0.004(3) 0.000(3) -0.012(3)
C34 0.028(3) 0.024(3) 0.011(3) 0.001(3) 0.005(3) 0.004(3)
O35 0.049(4) 0.072(5) 0.048(4) -0.020(3) 0.007(3) -0.020(3)
O36 0.045(4) 0.113(7) 0.042(4) 0.002(4) 0.006(3) -0.016(4)
C36 0.029(3) 0.030(4) 0.014(3) 0.000(3) -0.001(3) 0.004(3)
O37 0.098(6) 0.060(5) 0.061(5) 0.008(4) 0.009(5) -0.016(5)
O38 0.058(4) 0.116(7) 0.041(4) 0.015(4) -0.006(4) -0.012(4)
O39 0.050(4) 0.081(5) 0.059(5) -0.009(4) 0.000(4) 0.020(4)
C39 0.044(5) 0.041(4) 0.020(4) 0.002(3) 0.001(4) -0.021(4)
C40 0.041(6) 0.041(7) 0.033(7) 0.006(5) 0.000 0.000
C41 0.047(8) 0.064(9) 0.055(9) 0.010(7) 0.000 0.000
C42 0.059(10) 0.085(12) 0.072(12) -0.005(10) 0.000 0.000
C43 0.030(10) 0.021(10) 0.012(7) 0.004(6) -0.003(7) -0.019(7)
C44 0.053(12) 0.050(11) 0.14(3) 0.042(15) 0.014(15) 0.015(10)
C45 0.079(10) 0.030(7) 0.119(16) 0.014(9) 0.000 0.000
C46 0.035(5) 0.021(5) 0.017(5) 0.002(4) 0.000 0.000
C48 0.121(14) 0.033(7) 0.025(7) -0.011(5) 0.000 0.000
C49 0.072(8) 0.053(7) 0.134(13) 0.032(8) -0.029(9) -0.022(6)
C50 0.161(17) 0.077(10) 0.108(14) 0.004(10) 0.041(13) -0.015(10)
C51 0.142(16) 0.086(12) 0.20(2) 0.061(14) 0.012(17) -0.052(11)
C52 0.052(6) 0.071(7) 0.055(6) 0.009(5) 0.005(5) 0.012(5)
C53 0.099(10) 0.069(8) 0.060(7) 0.018(6) 0.006(7) -0.010(7)
C54 0.121(12) 0.086(10) 0.087(11) -0.003(8) -0.055(10) 0.013(9)
C55 0.044(6) 0.069(7) 0.086(9) 0.010(7) 0.006(6) 0.017(5)
C56 0.23(3) 0.073(11) 0.21(3) 0.001(13) 0.14(2) 0.039(14)
C57 0.060(8) 0.161(16) 0.104(13) 0.044(12) -0.013(9) 0.019(9)
N1A 0.071(11) 0.072(12) 0.022(8) 0.023(8) 0.009(8) -0.004(9)
C38A 0.071(18) 0.13(3) 0.039(14) -0.016(16) 0.017(13) -0.005(17)
C39A 0.098(18) 0.074(14) 0.029(10) 0.017(10) 0.002(11) 0.029(13)
N1B 0.037(7) 0.051(8) 0.014(6) 0.012(6) 0.003(6) -0.009(6)
O19B 0.090(19) 0.047(7) 0.031(7) -0.006(5) -0.035(9) 0.005(6)
O24B 0.028(6) 0.028(6) 0.010(5) -0.006(5) 0.009(4) -0.005(5)
C37B 0.008(6) 0.032(8) 0.023(8) -0.003(6) 0.001(6) -0.009(5)
C38B 0.054(12) 0.066(12) 0.035(10) 0.011(9) -0.019(9) -0.005(9)
C39B 0.09(2) 0.09(2) 0.033(13) 0.022(13) 0.013(13) -0.026(17)
O1W 0.088(14) 0.010(7) 0.036(10) -0.010(7) 0.025(10) -0.007(8)
O4W 0.114(11) 0.105(10) 0.046(7) -0.010(7) 0.000 0.000
O5W 0.054(12) 0.061(13) 0.12(2) 0.005(13) 0.000 0.000
O6W 0.033(8) 0.131(17) 0.046(10) 0.033(10) 0.000 0.000
O7W 0.041(8) 0.104(14) 0.105(16) -0.017(13) 0.000 0.000
O9W 0.049(11) 0.015(8) 0.019(9) 0.003(7) 0.000 0.000

loop_
_atom_type_symbol
_atom_type_description
_atom_type_scat_dispersion_real
_atom_type_scat_dispersion_imag
_atom_type_scat_source
C C 0.0033 0.0016 'International Tables Vol C Tables 4.2.6.8 and 6.1.1.4'
H H 0.0000 0.0000 'International Tables Vol C Tables 4.2.6.8 and 6.1.1.4'
N N 0.0061 0.0033 'International Tables Vol C Tables 4.2.6.8 and 6.1.1.4'
O O 0.0106 0.0060 'International Tables Vol C Tables 4.2.6.8 and 6.1.1.4'
Zn Zn 0.2839 1.4301 'International Tables Vol C Tables 4.2.6.8 and 6.1.1.4'

loop_
_geom_angle_atom_site_label_1
_geom_angle_atom_site_label_2
_geom_angle_atom_site_label_3
_geom_angle
_geom_angle_site_symmetry_1
_geom_angle_site_symmetry_3
O16 Zn1 O2B 81.0(4) . .
O16 Zn1 O22 171.6(2) . .
O2B Zn1 O22 95.4(4) . .
O16 Zn1 O1 90.9(2) . .
O2B Zn1 O1 171.8(3) . .
O22 Zn1 O1 92.48(19) . .
O16 Zn1 O10 93.0(2) . .
O2B Zn1 O10 88.4(3) . .
O22 Zn1 O10 94.5(2) . .
O1 Zn1 O10 93.14(19) . .
O16 Zn1 O2 96.9(5) . .
O2B Zn1 O2 15.9(4) . .
O22 Zn1 O2 79.6(5) . .
O1 Zn1 O2 172.1(5) . .
O10 Zn1 O2 87.9(4) . .
O16 Zn1 O28 87.5(2) . .
O2B Zn1 O28 86.8(3) . .
O22 Zn1 O28 84.7(2) . .
O1 Zn1 O28 91.80(18) . .
O10 Zn1 O28 175.0(2) . .
O2 Zn1 O28 87.1(4) . .
Zn3 O1 Zn2 118.6(2) . .
Zn3 O1 Zn1 115.7(2) . .
Zn2 O1 Zn1 105.0(2) . .
O10 C1 O11 125.7(7) . .
O10 C1 C2 116.8(6) . .
O11 C1 C2 117.4(6) . .
O27 Zn2 O17 120.4(2) 6_664 .
O27 Zn2 O1 114.8(2) 6_664 .
O17 Zn2 O1 111.1(2) . .
O27 Zn2 O29 100.7(2) 6_664 .
O17 Zn2 O29 103.8(2) . .
O1 Zn2 O29 103.2(2) . .
C37A O2 Zn1 114.1(15) . .
C40 N2 C42 116.4(14) . .
C40 N2 C41 127.9(14) . .
C42 N2 C41 115.7(11) . .
C9 C2 C3 119.7(6) . .
C9 C2 C1 120.3(6) . .
C3 C2 C1 119.9(6) . .
O1 Zn3 O11 103.4(2) . .
O1 Zn3 O4 105.2(3) . .
O11 Zn3 O4 102.8(4) . .
O1 Zn3 O3 56.0(3) . .
O11 Zn3 O3 73.4(4) . .
O4 Zn3 O3 157.6(4) . .
O1 Zn3 O32 143.3(2) . 6_664
O11 Zn3 O32 98.2(3) . 6_664
O4 Zn3 O32 98.4(3) . 6_664
O3 Zn3 O32 104.0(3) . 6_664
O1 Zn3 O33 86.1(2) . 6_664
O11 Zn3 O33 113.4(3) . 6_664
O4 Zn3 O33 138.5(3) . 6_664
O3 Zn3 O33 58.5(3) . 6_664
O32 Zn3 O33 57.9(2) 6_664 6_664
C44 N3 C43 126.8(17) . .
C44 N3 C45 118.9(13) . .
C43 N3 C45 113.5(13) . .
C4 C3 C2 120.0(6) . .
O31 Zn4 O31 97.2(3) 7_645 5_545
O31 Zn4 O13 173.9(2) 7_645 3_755
O31 Zn4 O13 88.3(2) 5_545 3_755
O31 Zn4 O13 88.3(2) 7_645 .
O31 Zn4 O13 173.9(2) 5_545 .
O13 Zn4 O13 86.0(3) 3_755 .
O31 Zn4 O6 92.0(2) 7_645 .
O31 Zn4 O6 92.0(2) 5_545 .
O13 Zn4 O6 85.4(2) 3_755 .
O13 Zn4 O6 85.4(2) . .
O31 Zn4 O5 89.24(19) 7_645 .
O31 Zn4 O5 89.24(19) 5_545 .
O13 Zn4 O5 93.22(19) 3_755 .
O13 Zn4 O5 93.22(19) . .
O6 Zn4 O5 178.2(3) . .
C47 N4 C46 124(2) . .
C47 N4 C48 112(2) . .
C46 N4 C48 123.5(10) . .
C6 C4 C3 119.3(6) . .
C6 C4 C5 119.8(6) . .
C3 C4 C5 120.9(6) . .
O14 Zn5 O30 122.0(2) 4_564 7_645
O14 Zn5 O12 107.1(2) 4_564 .
O30 Zn5 O12 106.4(2) 7_645 .
O14 Zn5 O5 110.3(3) 4_564 .
O30 Zn5 O5 104.2(2) 7_645 .
O12 Zn5 O5 105.6(2) . .
Zn5 O5 Zn5 134.9(3) . 3_755
Zn5 O5 Zn4 103.45(19) . .
Zn5 O5 Zn4 103.45(19) 3_755 .
C49 N5 C50 118.7(13) . .
C49 N5 C51 124.5(15) . .
C50 N5 C51 114.3(15) . .
O13 C5 O12 124.4(6) . .
O13 C5 C4 116.9(6) . .
O12 C5 C4 118.5(6) . .
O18 Zn6 O7 127.4(3) . .
O18 Zn6 O24 106.5(4) . 6_665
O7 Zn6 O24 103.8(4) . 6_665
O18 Zn6 O8 105.5(5) . .
O7 Zn6 O8 106.2(4) . .
O24 Zn6 O8 105.8(6) 6_665 .
O18 Zn6 Zn6 107.6(3) . 3_755
O7 Zn6 Zn6 57.82(11) . 3_755
O24 Zn6 Zn6 145.5(3) 6_665 3_755
O8 Zn6 Zn6 59.8(2) . 3_755
O18 Zn6 C14 24.4(2) . .
O7 Zn6 C14 104.5(3) . .
O24 Zn6 C14 109.0(4) 6_665 .
O8 Zn6 C14 125.6(5) . .
Zn6 Zn6 C14 104.09(17) 3_755 .
C40 O6 Zn4 131.1(9) . .
C52 N6 C53 122.5(11) . .
C52 N6 C54 121.7(12) . .
C53 N6 C54 115.7(12) . .
C4 C6 C7 122.2(6) . .
O7 Zn7 O21 100.8(3) . 2_775
O7 Zn7 O24B 109.0(4) . 8_565
O21 Zn7 O24B 107.1(4) 2_775 8_565
O7 Zn7 O19B 98.8(7) . 3_755
O21 Zn7 O19B 108.7(4) 2_775 3_755
O24B Zn7 O19B 128.9(6) 8_565 3_755
Zn7 O7 Zn7 133.6(4) 3_755 .
Zn7 O7 Zn6 60.98(13) 3_755 .
Zn7 O7 Zn6 119.6(3) . .
Zn7 O7 Zn6 119.6(3) 3_755 3_755
Zn7 O7 Zn6 60.98(13) . 3_755
Zn6 O7 Zn6 64.4(2) . 3_755
Zn7 O7 Zn8 109.52(19) 3_755 .
Zn7 O7 Zn8 109.52(19) . .
Zn6 O7 Zn8 116.0(3) . .
Zn6 O7 Zn8 116.0(3) 3_755 .
C55 N7 C57 123.7(13) . .
C55 N7 C56 120.0(17) . .
C57 N7 C56 115.9(15) . .
C9 C7 C6 117.4(6) . .
C9 C7 C8 120.6(6) . .
C6 C7 C8 121.9(6) . .
O9 Zn8 O7 177.0(3) . .
O9 Zn8 O25 88.8(2) . 6_665
O7 Zn8 O25 89.21(19) . 6_665
O9 Zn8 O25 88.8(2) . 8_565
O7 Zn8 O25 89.21(19) . 8_565
O25 Zn8 O25 96.6(3) 6_665 8_565
O9 Zn8 O20 89.5(2) . 2_775
O7 Zn8 O20 92.7(2) . 2_775
O25 Zn8 O20 173.2(2) 6_665 2_775
O25 Zn8 O20 90.0(2) 8_565 2_775
O9 Zn8 O20 89.5(2) . 4_575
O7 Zn8 O20 92.7(2) . 4_575
O25 Zn8 O20 90.0(2) 6_665 4_575
O25 Zn8 O20 173.2(2) 8_565 4_575
O20 Zn8 O20 83.4(4) 2_775 4_575
C43 O8 C43 123(4) 3_755 .
C43 O8 Zn6 148(2) 3_755 3_755
C43 O8 Zn6 87.9(19) . 3_755
C43 O8 Zn6 87.9(19) 3_755 .
C43 O8 Zn6 148(2) . .
Zn6 O8 Zn6 60.4(4) 3_755 .
O15 C8 O14 124.5(7) . .
O15 C8 C7 120.1(6) . .
O14 C8 C7 115.4(6) . .
O34 Zn9 O37 83.5(3) . .
O34 Zn9 O35 93.5(3) . .
O37 Zn9 O35 176.6(3) . .
O34 Zn9 O38 170.7(3) . .
O37 Zn9 O38 89.0(4) . .
O35 Zn9 O38 94.2(3) . .
O34 Zn9 O36 92.5(3) . .
O37 Zn9 O36 94.8(4) . .
O35 Zn9 O36 86.8(3) . .
O38 Zn9 O36 82.7(3) . .
O34 Zn9 O39 96.9(3) . .
O37 Zn9 O39 92.0(4) . .
O35 Zn9 O39 86.9(3) . .
O38 Zn9 O39 88.8(3) . .
O36 Zn9 O39 169.0(3) . .
C46 O9 Zn8 122.4(7) . .
C2 C9 C7 121.3(6) . .
C1 O10 Zn1 133.7(5) . .
O16 C10 O17 125.2(6) . .
O16 C10 C11 118.0(6) . .
O17 C10 C11 116.7(6) . .
C1 O11 Zn3 120.3(5) . .
C12 C11 C18 119.9(6) . .
C12 C11 C10 118.6(6) . .
C18 C11 C10 121.5(6) . .
C5 O12 Zn5 114.4(4) . .
C11 C12 C13 119.4(6) . .
C5 O13 Zn4 136.1(5) . .
C15 C13 C12 119.8(6) . .
C15 C13 C14 120.6(6) . .
C12 C13 C14 119.5(6) . .
C8 O14 Zn5 110.1(5) . 4_565
O19B C14 O18 119.8(9) . .
O19B C14 O19 35.8(10) . .
O18 C14 O19 118.7(8) . .
O19B C14 C13 116.5(9) . .
O18 C14 C13 121.8(7) . .
O19 C14 C13 115.0(8) . .
O19B C14 Zn6 82.6(7) . .
O18 C14 Zn6 37.7(4) . .
O19 C14 Zn6 85.4(6) . .
C13 C14 Zn6 159.1(5) . .
C16 C15 C13 120.1(6) . .
C10 O16 Zn1 132.8(5) . .
C15 C16 C18 121.0(7) . .
C15 C16 C17 120.1(6) . .
C18 C16 C17 118.8(7) . .
C10 O17 Zn2 122.8(4) . .
O21 C17 O20 125.4(7) . .
O21 C17 C16 118.1(7) . .
O20 C17 C16 116.5(7) . .
C14 O18 Zn6 117.9(6) . .
C16 C18 C11 119.7(7) . .
O23 C19 O22 124.5(6) . .
O23 C19 C20 118.2(6) . .
O22 C19 C20 117.3(6) . .
C17 O20 Zn8 131.3(5) . 2_774
C21 C20 C27 119.1(6) . .
C21 C20 C19 121.2(6) . .
C27 C20 C19 119.7(6) . .
C17 O21 Zn7 122.3(5) . 2_774
C20 C21 C22 121.1(6) . .
C19 O22 Zn1 127.0(4) . .
C24 C22 C21 119.5(6) . .
C24 C22 C23 119.3(6) . .
C21 C22 C23 121.1(6) . .
O24 C23 O25 120.0(9) . .
O24 C23 O24B 35.2(7) . .
O25 C23 O24B 125.4(8) . .
O24 C23 C22 119.4(8) . .
O25 C23 C22 117.2(6) . .
O24B C23 C22 114.4(8) . .
C23 O24 Zn6 120.8(8) . 6_664
C22 C24 C25 119.3(6) . .
C23 O25 Zn8 133.6(5) . 6_664
C27 C25 C24 121.0(6) . .
C27 C25 C26 121.6(6) . .
C24 C25 C26 117.4(6) . .
O26 C26 O27 121.7(7) . .
O26 C26 C25 121.5(7) . .
O27 C26 C25 116.7(6) . .
C26 O27 Zn2 106.5(4) . 6_665
C25 C27 C20 119.8(6) . .
C28 O28 Zn1 134.5(4) . .
O29 C28 O28 124.9(6) . .
O29 C28 C29 117.3(6) . .
O28 C28 C29 117.8(6) . .
C28 O29 Zn2 116.8(4) . .
C30 C29 C36 120.4(6) . .
C30 C29 C28 120.0(6) . .
C36 C29 C28 119.6(6) . .
C32 O30 Zn5 126.6(5) . 7_655
C29 C30 C31 120.1(6) . .
C32 O31 Zn4 127.1(5) . 5_455
C33 C31 C30 120.0(6) . .
C33 C31 C32 119.1(6) . .
C30 C31 C32 120.9(6) . .
C39 O32 Zn3 98.9(6) . 6_665
O31 C32 O30 127.3(6) . .
O31 C32 C31 116.4(6) . .
O30 C32 C31 116.3(6) . .
C39 O33 Zn3 82.9(5) . 6_665
C34 C33 C31 120.7(6) . .
C33 C34 C36 118.8(6) . .
C33 C34 C39 119.9(7) . .
C36 C34 C39 121.3(7) . .
C29 C36 C34 120.0(6) . .
C49 O37 Zn9 128.4(11) . .
C52 O38 Zn9 123.9(7) . .
C55 O39 Zn9 129.3(8) . .
O32 C39 O33 120.3(7) . .
O32 C39 C34 121.1(8) . .
O33 C39 C34 118.6(7) . .
O6 C40 N2 120.4(13) . .
O8 C43 N3 137(3) . .
O8 C43 C43 28(2) . 3_755
N3 C43 C43 108.8(11) . 3_755
N3 C45 N3 94.5(12) . 3_755
O9 C46 N4 127.8(9) . .
O37 C49 N5 128.6(17) . .
O38 C52 N6 121.6(11) . .
O39 C55 N7 122.2(13) . .
C38A N1A C37A 126(2) . .
C38A N1A C39A 114(2) . .
C37A N1A C39A 118.9(19) . .
O2 C37A N1A 123(2) . .
C37B N1B C39B 126.1(17) . .
C37B N1B C38B 118.5(13) . .
C39B N1B C38B 115.4(17) . .
C37B O2B Zn1 123.0(10) . .
C14 O19B Zn7 104.1(13) . 3_755
C23 O24B Zn7 121.4(7) . 8_464
O2B C37B N1B 126.6(12) . .

loop_
_geom_bond_atom_site_label_1
_geom_bond_atom_site_label_2
_geom_bond_distance
_geom_bond_site_symmetry_2
Zn1 O16 2.063(5) .
Zn1 O2B 2.067(10) .
Zn1 O22 2.081(5) .
Zn1 O1 2.090(5) .
Zn1 O10 2.090(4) .
Zn1 O2 2.136(17) .
Zn1 O28 2.167(5) .
O1 Zn3 1.958(5) .
O1 Zn2 1.960(4) .
C1 O10 1.229(9) .
C1 O11 1.274(9) .
C1 C2 1.507(10) .
Zn2 O27 1.949(5) 6_664
Zn2 O17 1.949(5) .
Zn2 O29 1.998(5) .
O2 C37A 1.25(3) .
N2 C40 1.300(16) .
N2 C42 1.45(2) .
N2 C41 1.49(2) .
C2 C9 1.381(10) .
C2 C3 1.407(9) .
Zn3 O11 1.987(5) .
Zn3 O4 2.005(8) .
Zn3 O3 2.046(8) .
Zn3 O32 2.043(6) 6_664
Zn3 O33 2.358(6) 6_664
N3 C44 1.37(3) .
N3 C43 1.39(2) .
N3 C45 1.568(17) .
C3 C4 1.386(9) .
Zn4 O31 2.066(5) 7_645
Zn4 O31 2.066(5) 5_545
Zn4 O13 2.089(5) 3_755
Zn4 O13 2.089(5) .
Zn4 O6 2.125(8) .
Zn4 O5 2.139(7) .
N4 C47 1.33(4) .
N4 C46 1.352(14) .
N4 C48 1.408(15) .
C4 C6 1.381(10) .
C4 C5 1.500(9) .
Zn5 O14 1.939(5) 4_564
Zn5 O30 1.973(5) 7_645
Zn5 O12 1.978(5) .
Zn5 O5 1.985(3) .
O5 Zn5 1.985(3) 3_755
N5 C49 1.266(16) .
N5 C50 1.37(2) .
N5 C51 1.457(18) .
C5 O13 1.256(9) .
C5 O12 1.267(9) .
Zn6 O18 1.792(7) .
Zn6 O7 1.987(6) .
Zn6 O24 2.033(11) 6_665
Zn6 O8 2.103(13) .
Zn6 Zn6 2.116(3) 3_755
Zn6 C14 2.591(8) .
O6 C40 1.199(14) .
N6 C52 1.342(14) .
N6 C53 1.345(16) .
N6 C54 1.419(16) .
C6 C7 1.403(9) .
Zn7 O7 1.831(3) .
Zn7 O21 1.914(6) 2_775
Zn7 O24B 1.978(12) 8_565
Zn7 O19B 2.155(18) 3_755
O7 Zn7 1.831(3) 3_755
O7 Zn6 1.987(6) 3_755
O7 Zn8 2.087(6) .
N7 C55 1.361(14) .
N7 C57 1.44(2) .
N7 C56 1.44(2) .
C7 C9 1.400(9) .
C7 C8 1.490(10) .
Zn8 O9 2.057(7) .
Zn8 O25 2.097(5) 6_665
Zn8 O25 2.097(5) 8_565
Zn8 O20 2.115(5) 2_775
Zn8 O20 2.115(5) 4_575
O8 C43 0.800(17) 3_755
O8 C43 0.800(17) .
O8 Zn6 2.103(13) 3_755
C8 O15 1.218(9) .
C8 O14 1.268(9) .
Zn9 O34 2.046(6) .
Zn9 O37 2.067(8) .
Zn9 O35 2.073(7) .
Zn9 O38 2.087(8) .
Zn9 O36 2.094(8) .
Zn9 O39 2.114(7) .
O9 C46 1.221(13) .
C10 O16 1.253(9) .
C10 O17 1.284(9) .
C10 C11 1.475(9) .
C11 C12 1.391(10) .
C11 C18 1.409(10) .
C12 C13 1.411(9) .
C13 C15 1.394(10) .
C13 C14 1.509(10) .
O14 Zn5 1.939(5) 4_565
C14 O19B 1.205(14) .
C14 O18 1.212(10) .
C14 O19 1.337(15) .
C15 C16 1.376(11) .
C16 C18 1.380(10) .
C16 C17 1.515(10) .
C17 O21 1.238(10) .
C17 O20 1.263(9) .
C19 O23 1.241(9) .
C19 O22 1.260(9) .
C19 C20 1.498(9) .
O20 Zn8 2.115(5) 2_774
C20 C21 1.383(10) .
C20 C27 1.417(9) .
O21 Zn7 1.914(6) 2_774
C21 C22 1.408(9) .
C22 C24 1.385(10) .
C22 C23 1.489(10) .
C23 O24 1.225(13) .
C23 O25 1.247(9) .
C23 O24B 1.385(14) .
O24 Zn6 2.033(11) 6_664
C24 C25 1.413(9) .
O25 Zn8 2.097(4) 6_664
C25 C27 1.375(10) .
C25 C26 1.504(10) .
O26 C26 1.238(10) .
C26 O27 1.269(9) .
O27 Zn2 1.949(5) 6_665
O28 C28 1.274(8) .
C28 O29 1.247(8) .
C28 C29 1.486(9) .
C29 C30 1.384(10) .
C29 C36 1.388(10) .
O30 C32 1.260(9) .
O30 Zn5 1.973(5) 7_655
C30 C31 1.399(9) .
O31 C32 1.246(9) .
O31 Zn4 2.066(5) 5_455
C31 C33 1.400(10) .
C31 C32 1.505(9) .
O32 C39 1.214(10) .
O32 Zn3 2.043(6) 6_665
O33 C39 1.263(11) .
O33 Zn3 2.358(6) 6_665
C33 C34 1.383(10) .
C34 C36 1.432(10) .
C34 C39 1.485(10) .
O37 C49 1.197(15) .
O38 C52 1.273(13) .
O39 C55 1.158(14) .
C43 C43 1.41(4) 3_755
C45 N3 1.568(17) 3_755
N1A C38A 1.31(3) .
N1A C37A 1.41(3) .
N1A C39A 1.48(3) .
N1B C37B 1.33(2) .
N1B C39B 1.44(2) .
N1B C38B 1.48(2) .
O2B C37B 1.22(2) .
O19B Zn7 2.155(18) 3_755
O24B Zn7 1.978(12) 8_464
